data_7159593
loop_
_publ_author_name
'Doi, Tomoya'
'Umedera, Kohei'
'Miura, Kazuki'
'Morita, Taiki'
'Nakamura, Hiroyuki'

_publ_section_title
;
 Synthesis of the diazatricycloundecane scaffold <i>via</i>
 gold(I)-catalysed Conia-ene-type 5-<i>exo-dig</i> cyclization and
 stepwise substituent assembly for the construction of an
 sp<sup>3</sup>-rich compound library.
;
_journal_issue 43
_journal_name_full 'Organic &amp; biomolecular chemistry'
_journal_page_first 8716
_journal_page_last 8726
_journal_paper_doi 10.1039/d3ob01534c
_journal_volume 21
_journal_year 2023
_chemical_formula_moiety 'C22 H33 N3 O2'
_chemical_formula_sum 'C22 H33 N3 O2'
_chemical_formula_weight 371.51
_space_group_crystal_system monoclinic
_space_group_IT_number 14
_space_group_name_Hall '-P 2ybc'
_space_group_name_H-M_alt 'P 1 21/c 1'
_atom_sites_solution_hydrogens geom
_atom_sites_solution_primary dual
_audit_creation_date 2022-01-07
_audit_creation_method
;
Olex2 1.3-ac4
(compiled 2020.11.27 svn.r5f609507 for Rigaku Oxford Diffraction, GUI svn.r6214)
;
_audit_update_record
;
2023-07-15 deposited with the CCDC.	2023-10-16 downloaded from the CCDC.
;
_cell_angle_alpha 90
_cell_angle_beta 96.421(2)
_cell_angle_gamma 90
_cell_formula_units_Z 4
_cell_length_a 16.4271(3)
_cell_length_b 9.6289(2)
_cell_length_c 12.6774(2)
_cell_measurement_reflns_used 10849
_cell_measurement_temperature 90
_cell_measurement_theta_max 75.9890
_cell_measurement_theta_min 5.3170
_cell_volume 1992.67(6)
_computing_cell_refinement 'CrysAlisPro 1.171.41.121a (Rigaku OD, 2021)'
_computing_data_collection 'CrysAlisPro 1.171.41.121a (Rigaku OD, 2021)'
_computing_data_reduction 'CrysAlisPro 1.171.41.121a (Rigaku OD, 2021)'
_computing_molecular_graphics 'Olex2 1.3-ac4 (Dolomanov et al., 2009)'
_computing_publication_material 'Olex2 1.3-ac4 (Dolomanov et al., 2009)'
_computing_structure_refinement 'SHELXL 2018/3 (Sheldrick, 2015)'
_computing_structure_solution 'SHELXT 2018/2 (Sheldrick, 2018)'
_diffrn_ambient_temperature 90
_diffrn_detector 'Hybrid Pixel Array Detector'
_diffrn_detector_area_resol_mean 10.0000
_diffrn_detector_type HyPix
_diffrn_measured_fraction_theta_full 1.000
_diffrn_measured_fraction_theta_max 0.968
_diffrn_measurement_details
;
List of Runs (angles in degrees, time in seconds):

  # Type    Start    End  Width  t~exp~   \w     \q     \k     \f   Frames
#--------------------------------------------------------------------------
  1  \w   -110.00 -73.00   0.50    2.49    --  -46.02 -66.00-157.00   74
  2  \w    -63.00  27.00   0.50    2.49    --  -46.02  66.00 -23.00  180
  3  \w    -26.00  50.00   0.50    2.49    --   46.02 -66.00-157.00  152
  4  \w     52.00 111.00   0.50    2.49    --   46.02  66.00 -23.00  118
  5  \w   -154.00-129.00   0.50    8.00    -- -102.00 -66.00-157.00   50
  6  \w    -63.00 -37.00   0.50    8.00    -- -102.00  66.00 -23.00   52
  7  \w     33.00  87.00   0.50    8.00    --  104.75 -66.00-157.00  108
  8  \w     90.00 169.00   0.50    8.00    --  104.75  66.00 -23.00  158
  9  \w    -12.00  25.00   0.50    2.49    --  -46.02  19.00 -60.00   74
 10  \w   -115.00 -90.00   0.50    2.49    --  -46.02-125.00-180.00   50
 11  \w   -112.00 -75.00   0.50    2.49    --  -46.02-125.00 -30.00   74
 12  \w   -116.00 -74.00   0.50    2.49    --  -46.02-125.00   0.00   84
 13  \w    -11.00  29.00   0.50    2.49    --  -46.02  19.00 -30.00   80
 14  \w     78.00 105.00   0.50    2.49    --   46.02  37.00  90.00   54
 15  \w   -163.00 -89.00   0.50    8.00    -- -102.00 -45.00 -90.00  148
 16  \w    -60.00 -29.00   0.50    8.00    -- -102.00  61.00  90.00   62
 17  \w   -175.00-127.00   0.50    8.00    -- -102.00 -94.00-180.00   96
 18  \w   -114.00 -79.00   0.50    8.00    -- -102.00 -77.00 120.00   70
 19  \w   -159.00-132.00   0.50    8.00    -- -102.00 -77.00  90.00   54
 20  \w   -117.00 -92.00   0.50    8.00    -- -102.00 -77.00  90.00   50
 21  \w   -173.00 -99.00   0.50    8.00    -- -102.00 -45.00-120.00  148
 22  \w    -60.00 -29.00   0.50    8.00    -- -102.00  61.00 -60.00   62
 23  \w   -169.00 -89.00   0.50    8.00    -- -102.00 -30.00  60.00  160
 24  \w   -168.00-140.00   0.50    8.00    -- -102.00 -77.00 120.00   56
 25  \w   -156.00-130.00   0.50    8.00    -- -102.00 -30.00  90.00   52
 26  \w    -60.00 -35.00   0.50    8.00    -- -102.00  61.00  30.00   50
 27  \w   -120.00 -90.00   0.50    8.00    -- -102.00 -30.00  90.00   60
 28  \w    -60.00 -35.00   0.50    8.00    -- -102.00  61.00-180.00   50
 29  \w   -170.00-145.00   0.50    8.00    -- -102.00 -45.00 120.00   50
 30  \w   -128.00 -89.00   0.50    8.00    -- -102.00 -45.00 120.00   78
 31  \w   -123.00 -84.00   0.50    8.00    -- -102.00 -94.00-180.00   78
 32  \w   -120.00 -95.00   0.50    8.00    -- -102.00 -45.00 150.00   50
 33  \w    151.00 177.00   0.50    8.00    --  104.75 125.00-120.00   52
 34  \w     90.00 116.00   0.50    8.00    --  104.75 125.00-120.00   52
 35  \w    126.00 168.00   0.50    8.00    --  104.75  30.00 120.00   84
 36  \w     33.00  58.00   0.50    8.00    --  104.75 -45.00  30.00   50
 37  \w     33.00  60.00   0.50    8.00    --  104.75 -45.00  60.00   54
 38  \w    144.00 172.00   0.50    8.00    --  104.75  61.00  60.00   56
 39  \w     91.00 124.00   0.50    8.00    --  104.75  61.00  60.00   66
 40  \w     48.00  76.00   0.50    8.00    --  104.75 -61.00 -60.00   56
 41  \w     49.00  74.00   0.50    8.00    --  104.75 -61.00-120.00   50
 42  \w     89.00 129.00   0.50    8.00    --  104.75  61.00  90.00   80
 43  \w    144.00 175.00   0.50    8.00    --  104.75  30.00 -60.00   62
 44  \w     94.00 126.00   0.50    8.00    --  104.75  30.00 -60.00   64
 45  \w     41.00  92.00   0.50    8.00    --  104.75 -94.00  30.00  102
 46  \w     35.00  62.00   0.50    8.00    --  104.75 -45.00   0.00   54
;
_diffrn_measurement_device 'four-circle diffractometer'
_diffrn_measurement_device_type 'XtaLAB Synergy R, DW system, HyPix'
_diffrn_measurement_method '\w scans'
_diffrn_orient_matrix_type 'CrysAlisPro convention (1999,Acta A55,543-557)'
_diffrn_orient_matrix_UB_11 0.0943973000
_diffrn_orient_matrix_UB_12 -0.0009787000
_diffrn_orient_matrix_UB_13 0.0138674000
_diffrn_orient_matrix_UB_21 -0.0005391000
_diffrn_orient_matrix_UB_22 -0.1221431000
_diffrn_orient_matrix_UB_23 0.0784891000
_diffrn_orient_matrix_UB_31 -0.0002296000
_diffrn_orient_matrix_UB_32 -0.1033254000
_diffrn_orient_matrix_UB_33 -0.0927015000
_diffrn_radiation_monochromator mirror
_diffrn_radiation_probe x-ray
_diffrn_radiation_type 'Cu K\a'
_diffrn_radiation_wavelength 1.54184
_diffrn_reflns_av_R_equivalents 0.0311
_diffrn_reflns_av_unetI/netI 0.0222
_diffrn_reflns_Laue_measured_fraction_full 1.000
_diffrn_reflns_Laue_measured_fraction_max 0.968
_diffrn_reflns_limit_h_max 20
_diffrn_reflns_limit_h_min -20
_diffrn_reflns_limit_k_max 11
_diffrn_reflns_limit_k_min -11
_diffrn_reflns_limit_l_max 14
_diffrn_reflns_limit_l_min -15
_diffrn_reflns_number 23836
_diffrn_reflns_point_group_measured_fraction_full 1.000
_diffrn_reflns_point_group_measured_fraction_max 0.968
_diffrn_reflns_theta_full 67.684
_diffrn_reflns_theta_max 76.633
_diffrn_reflns_theta_min 2.707
_diffrn_source 'Rotating-anode X-ray tube'
_diffrn_source_type 'Rigaku (Cu) X-ray Source'
_exptl_absorpt_coefficient_mu 0.628
_exptl_absorpt_correction_T_max 1.00000
_exptl_absorpt_correction_T_min 0.80731
_exptl_absorpt_correction_type multi-scan
_exptl_absorpt_process_details
;
CrysAlisPro 1.171.41.121a (Rigaku Oxford Diffraction, 2021)
Empirical absorption correction using spherical harmonics,
implemented in SCALE3 ABSPACK scaling algorithm.
;
_exptl_crystal_colour 'clear light colourless'
_exptl_crystal_colour_lustre clear
_exptl_crystal_colour_modifier light
_exptl_crystal_colour_primary colourless
_exptl_crystal_density_diffrn 1.238
_exptl_crystal_description plate
_exptl_crystal_F_000 808
_exptl_crystal_size_max 0.134
_exptl_crystal_size_mid 0.13
_exptl_crystal_size_min 0.013
_refine_diff_density_max 0.755
_refine_diff_density_min -0.251
_refine_diff_density_rms 0.043
_refine_ls_extinction_method none
_refine_ls_goodness_of_fit_ref 1.069
_refine_ls_hydrogen_treatment constr
_refine_ls_matrix_type full
_refine_ls_number_parameters 247
_refine_ls_number_reflns 4044
_refine_ls_number_restraints 0
_refine_ls_restrained_S_all 1.069
_refine_ls_R_factor_all 0.0562
_refine_ls_R_factor_gt 0.0497
_refine_ls_shift/su_max 0.000
_refine_ls_shift/su_mean 0.000
_refine_ls_structure_factor_coef Fsqd
_refine_ls_weighting_details 'w=1/[\s^2^(Fo^2^)+(0.0447P)^2^+1.5063P] where P=(Fo^2^+2Fc^2^)/3'
_refine_ls_weighting_scheme calc
_refine_ls_wR_factor_gt 0.1175
_refine_ls_wR_factor_ref 0.1213
_reflns_Friedel_coverage 0.000
_reflns_number_gt 3610
_reflns_number_total 4044
_reflns_threshold_expression 'I > 2\s(I)'
_cod_data_source_file d3ob01534c2.cif
_cod_data_source_block crl71127_auto
_cod_depositor_comments 'Adding full bibliography for 7159593.cif.'
_cod_database_code 7159593
_shelx_shelxl_version_number 2018/3
_shelx_space_group_comment
;
The symmetry employed for this shelxl refinement is uniquely defined
by the following loop, which should always be used as a source of
symmetry information in preference to the above space-group names.
They are only intended as comments.
;
_shelx_estimated_absorpt_t_max 0.992
_shelx_estimated_absorpt_t_min 0.921
_reflns_odcompleteness_completeness 99.95
_reflns_odcompleteness_iscentric 1
_reflns_odcompleteness_theta 66.97
_olex2_refinement_description
;
1. Fixed Uiso
 At 1.2 times of:
  All C(H) groups, All C(H,H) groups, All N(H) groups
 At 1.5 times of:
  All C(H,H,H) groups, All O(H) groups
2.a Ternary CH refined with riding coordinates:
 C3(H3), C9(H9), C5(H5), C2(H2), C1(H1), C25(H25)
2.b Secondary CH2 refined with riding coordinates:
 C15(H15A,H15B), C6(H6A,H6B), C12(H12A,H12B), C11(H11A,H11B), C24(H24A,H24B),
 C4(H4A,H4B), C8(H8A,H8B)
2.c Aromatic/amide H refined with riding coordinates:
 N14(H14), C22(H22), C18(H18), C21(H21), C20(H20), C19(H19)
2.d Idealised Me refined as rotating group:
 C27(H27A,H27B,H27C), C26(H26A,H26B,H26C)
2.e Idealised tetrahedral OH refined as rotating group:
 O23(H23)
;
_olex2_submission_special_instructions 'No special instructions were received'
_oxdiff_exptl_absorpt_empirical_details
;
Empirical correction (ABSPACK) includes:
- Absorption correction using spherical harmonics
- Frame scaling
;
_oxdiff_exptl_absorpt_empirical_full_max 1.209
_oxdiff_exptl_absorpt_empirical_full_min 0.746

loop_
_space_group_symop_operation_xyz
'x, y, z'
'-x, y+1/2, -z+1/2'
'-x, -y, -z'
'x, -y-1/2, z-1/2'

loop_
_atom_site_label
_atom_site_type_symbol
_atom_site_fract_x
_atom_site_fract_y
_atom_site_fract_z
_atom_site_U_iso_or_equiv
_atom_site_adp_type
_atom_site_occupancy
_atom_site_site_symmetry_order
_atom_site_calc_flag
_atom_site_refinement_flags_posn
_atom_site_refinement_flags_adp
_atom_site_refinement_flags_occupancy
_atom_site_disorder_assembly
_atom_site_disorder_group
O16 O 0.47246(7) 0.81705(11) 0.22649(9) 0.0246(3) Uani 1 1 d . . . . .
O23 O 0.84972(7) 0.62726(13) 0.36925(9) 0.0280(3) Uani 1 1 d . . . . .
H23 H 0.868658 0.610348 0.432249 0.042 Uiso 1 1 calc R U . . .
N7 N 0.85357(8) 0.59777(13) 0.58472(10) 0.0211(3) Uani 1 1 d . . . . .
N14 N 0.45444(8) 0.58566(14) 0.24257(11) 0.0221(3) Uani 1 1 d . . . . .
H14 H 0.477821 0.504388 0.256040 0.027 Uiso 1 1 calc R U . . .
N10 N 0.67450(8) 0.60794(15) 0.54703(11) 0.0255(3) Uani 1 1 d . . . . .
C13 C 0.50150(10) 0.69902(16) 0.24326(12) 0.0213(3) Uani 1 1 d . . . . .
C17 C 0.33467(10) 0.59958(15) 0.10338(12) 0.0202(3) Uani 1 1 d . . . . .
C15 C 0.36599(9) 0.59269(16) 0.22027(12) 0.0213(3) Uani 1 1 d . . . . .
H15A H 0.346340 0.675679 0.255954 0.026 Uiso 1 1 calc R U . . .
H15B H 0.342011 0.510010 0.251465 0.026 Uiso 1 1 calc R U . . .
C3 C 0.76333(9) 0.61032(16) 0.35795(12) 0.0210(3) Uani 1 1 d . . . . .
H3 H 0.744991 0.607513 0.280060 0.025 Uiso 1 1 calc R U . . .
C22 C 0.38690(10) 0.60603(16) 0.02411(13) 0.0229(3) Uani 1 1 d . . . . .
H22 H 0.444531 0.605836 0.042875 0.028 Uiso 1 1 calc R U . . .
C18 C 0.25032(10) 0.59943(16) 0.07357(13) 0.0234(3) Uani 1 1 d . . . . .
H18 H 0.213911 0.595553 0.126685 0.028 Uiso 1 1 calc R U . . .
C6 C 0.79986(10) 0.47844(17) 0.59780(13) 0.0239(3) Uani 1 1 d . . . . .
H6A H 0.786018 0.476554 0.671807 0.029 Uiso 1 1 calc R U . . .
H6B H 0.829817 0.391797 0.585425 0.029 Uiso 1 1 calc R U . . .
C21 C 0.35537(11) 0.61275(16) -0.08215(13) 0.0263(4) Uani 1 1 d . . . . .
H21 H 0.391568 0.618008 -0.135446 0.032 Uiso 1 1 calc R U . . .
C20 C 0.27147(11) 0.61184(17) -0.11086(13) 0.0281(4) Uani 1 1 d . . . . .
H20 H 0.250067 0.615966 -0.183573 0.034 Uiso 1 1 calc R U . . .
C12 C 0.59282(10) 0.67615(18) 0.26634(13) 0.0239(3) Uani 1 1 d . . . . .
H12A H 0.621442 0.729565 0.214857 0.029 Uiso 1 1 calc R U . . .
H12B H 0.605195 0.576511 0.257300 0.029 Uiso 1 1 calc R U . . .
C19 C 0.21888(11) 0.60485(17) -0.03246(14) 0.0270(4) Uani 1 1 d . . . . .
H19 H 0.161290 0.603777 -0.051559 0.032 Uiso 1 1 calc R U . . .
C11 C 0.60018(10) 0.62593(18) 0.47011(13) 0.0261(4) Uani 1 1 d . . . . .
H11A H 0.555766 0.669524 0.505288 0.031 Uiso 1 1 calc R U . . .
H11B H 0.580702 0.534765 0.441303 0.031 Uiso 1 1 calc R U . . .
C9 C 0.72558(10) 0.72988(17) 0.52653(13) 0.0245(3) Uani 1 1 d . . . . .
H9 H 0.695770 0.813838 0.548332 0.029 Uiso 1 1 calc R U . . .
C5 C 0.72117(10) 0.48254(17) 0.52261(13) 0.0241(3) Uani 1 1 d . . . . .
H5 H 0.687847 0.399879 0.538727 0.029 Uiso 1 1 calc R U . . .
C2 C 0.71912(11) 0.73183(17) 0.40337(13) 0.0257(4) Uani 1 1 d . . . . .
H2 H 0.739368 0.822172 0.377410 0.031 Uiso 1 1 calc R U . . .
C24 C 0.92549(10) 0.58903(18) 0.66466(13) 0.0260(4) Uani 1 1 d . . . . .
H24A H 0.954076 0.500342 0.654453 0.031 Uiso 1 1 calc R U . . .
H24B H 0.906196 0.586143 0.735868 0.031 Uiso 1 1 calc R U . . .
C1 C 0.62457(10) 0.72126(17) 0.37894(13) 0.0255(4) Uani 1 1 d . . . . .
H1 H 0.601627 0.815625 0.390152 0.031 Uiso 1 1 calc R U . . .
C4 C 0.73711(11) 0.47154(18) 0.40476(13) 0.0266(4) Uani 1 1 d . . . . .
H4A H 0.780505 0.401624 0.398558 0.032 Uiso 1 1 calc R U . . .
H4B H 0.686593 0.438342 0.362355 0.032 Uiso 1 1 calc R U . . .
C8 C 0.80736(10) 0.72665(17) 0.59516(13) 0.0253(3) Uani 1 1 d . . . . .
H8A H 0.840899 0.806132 0.575744 0.030 Uiso 1 1 calc R U . . .
H8B H 0.797737 0.738418 0.670349 0.030 Uiso 1 1 calc R U . . .
C25 C 0.98725(11) 0.7072(2) 0.66289(14) 0.0312(4) Uani 1 1 d . . . . .
H25 H 0.960008 0.796089 0.679804 0.037 Uiso 1 1 calc R U . . .
C27 C 1.05812(12) 0.6796(2) 0.74860(15) 0.0386(5) Uani 1 1 d . . . . .
H27A H 1.037490 0.676571 0.818168 0.058 Uiso 1 1 calc R U . . .
H27B H 1.098736 0.754095 0.747993 0.058 Uiso 1 1 calc R U . . .
H27C H 1.083696 0.590510 0.734737 0.058 Uiso 1 1 calc R U . . .
C26 C 1.01872(12) 0.7214(3) 0.55478(16) 0.0430(5) Uani 1 1 d . . . . .
H26A H 1.042727 0.633133 0.535450 0.065 Uiso 1 1 calc R U . . .
H26B H 1.060492 0.794451 0.558007 0.065 Uiso 1 1 calc R U . . .
H26C H 0.973170 0.745915 0.501380 0.065 Uiso 1 1 calc R U . . .

loop_
_atom_site_aniso_label
_atom_site_aniso_U_11
_atom_site_aniso_U_22
_atom_site_aniso_U_33
_atom_site_aniso_U_23
_atom_site_aniso_U_13
_atom_site_aniso_U_12
O16 0.0247(6) 0.0191(6) 0.0302(6) -0.0018(4) 0.0040(5) -0.0004(4)
O23 0.0214(6) 0.0410(7) 0.0220(6) -0.0011(5) 0.0038(4) -0.0002(5)
N7 0.0212(6) 0.0213(7) 0.0208(6) -0.0003(5) 0.0019(5) 0.0005(5)
N14 0.0224(7) 0.0191(6) 0.0243(7) -0.0002(5) 0.0001(5) 0.0012(5)
N10 0.0215(7) 0.0334(8) 0.0221(7) 0.0034(6) 0.0050(5) 0.0014(6)
C13 0.0244(8) 0.0221(8) 0.0176(7) -0.0027(6) 0.0031(6) -0.0011(6)
C17 0.0266(8) 0.0128(7) 0.0211(8) 0.0001(5) 0.0024(6) 0.0000(6)
C15 0.0211(8) 0.0218(8) 0.0213(8) -0.0003(6) 0.0037(6) -0.0008(6)
C3 0.0210(7) 0.0237(8) 0.0185(7) 0.0011(6) 0.0029(6) -0.0005(6)
C22 0.0265(8) 0.0177(7) 0.0252(8) -0.0007(6) 0.0057(6) -0.0007(6)
C18 0.0265(8) 0.0208(8) 0.0232(8) -0.0001(6) 0.0038(6) 0.0010(6)
C6 0.0264(8) 0.0237(8) 0.0221(8) 0.0036(6) 0.0054(6) -0.0013(6)
C21 0.0388(9) 0.0181(7) 0.0236(8) -0.0003(6) 0.0103(7) 0.0007(7)
C20 0.0424(10) 0.0215(8) 0.0195(8) -0.0007(6) -0.0002(7) 0.0025(7)
C12 0.0222(8) 0.0270(8) 0.0222(8) -0.0029(6) 0.0017(6) 0.0004(6)
C19 0.0280(8) 0.0235(8) 0.0280(8) -0.0006(7) -0.0030(7) 0.0028(7)
C11 0.0221(8) 0.0325(9) 0.0240(8) 0.0033(7) 0.0039(6) 0.0017(7)
C9 0.0278(8) 0.0236(8) 0.0229(8) -0.0002(6) 0.0064(6) 0.0051(6)
C5 0.0251(8) 0.0243(8) 0.0233(8) 0.0041(6) 0.0048(6) -0.0036(6)
C2 0.0325(9) 0.0215(8) 0.0234(8) 0.0014(6) 0.0049(7) 0.0013(7)
C24 0.0243(8) 0.0327(9) 0.0206(8) -0.0008(6) 0.0009(6) 0.0021(7)
C1 0.0269(8) 0.0237(8) 0.0259(8) -0.0018(6) 0.0032(7) 0.0009(6)
C4 0.0311(9) 0.0252(8) 0.0236(8) -0.0010(6) 0.0034(7) -0.0037(7)
C8 0.0266(8) 0.0231(8) 0.0262(8) -0.0031(6) 0.0031(6) 0.0017(6)
C25 0.0262(9) 0.0358(10) 0.0307(9) -0.0070(7) -0.0010(7) -0.0023(7)
C27 0.0286(9) 0.0521(12) 0.0333(10) -0.0123(9) -0.0044(8) 0.0001(8)
C26 0.0304(10) 0.0617(14) 0.0368(11) 0.0028(10) 0.0030(8) -0.0164(9)

loop_
_atom_type_symbol
_atom_type_description
_atom_type_scat_dispersion_real
_atom_type_scat_dispersion_imag
_atom_type_scat_source
C C 0.0181 0.0091 'International Tables Vol C Tables 4.2.6.8 and 6.1.1.4'
H H 0.0000 0.0000 'International Tables Vol C Tables 4.2.6.8 and 6.1.1.4'
N N 0.0311 0.0180 'International Tables Vol C Tables 4.2.6.8 and 6.1.1.4'
O O 0.0492 0.0322 'International Tables Vol C Tables 4.2.6.8 and 6.1.1.4'

loop_
_geom_angle_atom_site_label_1
_geom_angle_atom_site_label_2
_geom_angle_atom_site_label_3
_geom_angle
_geom_angle_site_symmetry_1
_geom_angle_site_symmetry_3
_geom_angle_publ_flag
C6 N7 C24 108.90(12) . . ?
C8 N7 C6 109.13(12) . . ?
C8 N7 C24 111.70(13) . . ?
C13 N14 C15 121.94(13) . . ?
C9 N10 C11 103.43(12) . . ?
C5 N10 C11 111.38(13) . . ?
C5 N10 C9 107.01(12) . . ?
O16 C13 N14 122.37(15) . . ?
O16 C13 C12 121.35(14) . . ?
N14 C13 C12 116.28(14) . . ?
C22 C17 C15 122.57(14) . . ?
C22 C17 C18 118.53(14) . . ?
C18 C17 C15 118.91(14) . . ?
N14 C15 C17 114.58(13) . . ?
O23 C3 C2 112.77(13) . . ?
O23 C3 C4 112.31(13) . . ?
C2 C3 C4 110.75(13) . . ?
C21 C22 C17 120.55(16) . . ?
C19 C18 C17 120.92(15) . . ?
N7 C6 C5 112.87(13) . . ?
C20 C21 C22 120.42(15) . . ?
C21 C20 C19 119.48(15) . . ?
C13 C12 C1 111.55(13) . . ?
C18 C19 C20 120.10(16) . . ?
N10 C11 C1 107.10(13) . . ?
N10 C9 C2 102.09(13) . . ?
N10 C9 C8 111.43(13) . . ?
C8 C9 C2 122.23(14) . . ?
N10 C5 C6 108.31(13) . . ?
N10 C5 C4 113.86(13) . . ?
C6 C5 C4 112.32(13) . . ?
C3 C2 C9 112.87(13) . . ?
C3 C2 C1 112.50(13) . . ?
C1 C2 C9 98.86(13) . . ?
N7 C24 C25 115.55(14) . . ?
C12 C1 C11 115.80(14) . . ?
C12 C1 C2 115.76(13) . . ?
C2 C1 C11 102.97(13) . . ?
C3 C4 C5 113.35(13) . . ?
N7 C8 C9 113.52(13) . . ?
C27 C25 C24 108.39(16) . . ?
C26 C25 C24 111.91(15) . . ?
C26 C25 C27 110.36(16) . . ?

loop_
_geom_bond_atom_site_label_1
_geom_bond_atom_site_label_2
_geom_bond_distance
_geom_bond_site_symmetry_2
_geom_bond_publ_flag
O16 C13 1.242(2) . ?
O23 C3 1.4197(19) . ?
N7 C6 1.469(2) . ?
N7 C24 1.470(2) . ?
N7 C8 1.468(2) . ?
N14 C13 1.337(2) . ?
N14 C15 1.450(2) . ?
N10 C11 1.485(2) . ?
N10 C9 1.483(2) . ?
N10 C5 1.481(2) . ?
C13 C12 1.512(2) . ?
C17 C15 1.515(2) . ?
C17 C22 1.394(2) . ?
C17 C18 1.395(2) . ?
C3 C2 1.524(2) . ?
C3 C4 1.543(2) . ?
C22 C21 1.390(2) . ?
C18 C19 1.386(2) . ?
C6 C5 1.518(2) . ?
C21 C20 1.386(3) . ?
C20 C19 1.390(3) . ?
C12 C1 1.527(2) . ?
C11 C1 1.563(2) . ?
C9 C2 1.553(2) . ?
C9 C8 1.517(2) . ?
C5 C4 1.549(2) . ?
C2 C1 1.553(2) . ?
C24 C25 1.526(2) . ?
C25 C27 1.524(3) . ?
C25 C26 1.524(3) . ?
